data_7000601
loop_
_publ_author_name
'Femoni, Cristina'
'Della Pergola, Roberto'
'Iapalucci, Maria Carmela'
'Kaswalder, Francesco'
'Ricc\`o, Mauro'
'Zacchini, Stefano'

_publ_section_title
;
 Copolymerization of Fe4Cu2C(CO)12 moieties with bidentate N-ligands:
 synthesis and crystal structure of the
 [Fe4Cu2(\m6-C)(CO)12(\m-bipy)]4&#x00B7;8THF square tetramer and the
 infinite [Fe4Cu2(\m6-C)(CO)12(\m-L--L)]\\infty zigzag chains
;
_journal_issue 9
_journal_name_full 'Dalton Transactions'
_journal_page_first 1509
_journal_page_last 1511
_journal_paper_doi 10.1039/b821639h
_journal_year 2009
_chemical_formula_sum 'C17 H4 Cu2 Fe4 N2 O12'
_chemical_formula_weight 778.70
_chemical_name_systematic
;
?
;
_space_group_IT_number 14
_symmetry_cell_setting monoclinic
_symmetry_space_group_name_Hall '-P 2yn'
_symmetry_space_group_name_H-M 'P 1 21/n 1'
_atom_sites_solution_hydrogens geom
_atom_sites_solution_primary direct
_atom_sites_solution_secondary difmap
_audit_creation_method SHELXL-97
_cell_angle_alpha 90.00
_cell_angle_beta 93.389(9)
_cell_angle_gamma 90.00
_cell_formula_units_Z 4
_cell_length_a 9.977(3)
_cell_length_b 15.892(6)
_cell_length_c 15.024(4)
_cell_measurement_reflns_used 1146
_cell_measurement_temperature 298(2)
_cell_measurement_theta_max 17.904
_cell_measurement_theta_min 2.3905
_cell_volume 2378.0(13)
_computing_cell_refinement 'BRUKER AXS PROGRAMS'
_computing_data_collection 'BRUKER AXS PROGRAMS'
_computing_data_reduction 'BRUKER AXS PROGRAMS'
_computing_structure_refinement 'SHELXL-97 (Sheldrick, 1997)'
_computing_structure_solution 'SHELXS-97 (Sheldrick, 1990)'
_diffrn_ambient_temperature 298(2)
_diffrn_measured_fraction_theta_full 1.000
_diffrn_measured_fraction_theta_max 1.000
_diffrn_measurement_device_type 'CCD Area Detector'
_diffrn_measurement_method 'phi and omega scans'
_diffrn_radiation_monochromator graphite
_diffrn_radiation_source 'fine-focus sealed tube'
_diffrn_radiation_type MoK\a
_diffrn_radiation_wavelength 0.71073
_diffrn_reflns_av_R_equivalents 0.1466
_diffrn_reflns_av_sigmaI/netI 0.1104
_diffrn_reflns_limit_h_max 11
_diffrn_reflns_limit_h_min -11
_diffrn_reflns_limit_k_max 18
_diffrn_reflns_limit_k_min -18
_diffrn_reflns_limit_l_max 17
_diffrn_reflns_limit_l_min -17
_diffrn_reflns_number 22511
_diffrn_reflns_theta_full 25.00
_diffrn_reflns_theta_max 25.00
_diffrn_reflns_theta_min 1.87
_exptl_absorpt_coefficient_mu 4.196
_exptl_absorpt_correction_T_max 0.6790
_exptl_absorpt_correction_T_min 0.4874
_exptl_absorpt_correction_type 'empirical sadabs'
_exptl_crystal_colour brown
_exptl_crystal_density_diffrn 2.175
_exptl_crystal_density_method 'not measured'
_exptl_crystal_description prismatic
_exptl_crystal_F_000 1512
_exptl_crystal_size_max 0.20
_exptl_crystal_size_mid 0.15
_exptl_crystal_size_min 0.10
_refine_diff_density_max 0.641
_refine_diff_density_min -0.715
_refine_diff_density_rms 0.147
_refine_ls_extinction_method none
_refine_ls_goodness_of_fit_ref 0.998
_refine_ls_hydrogen_treatment constr
_refine_ls_matrix_type full
_refine_ls_number_parameters 334
_refine_ls_number_reflns 4183
_refine_ls_number_restraints 0
_refine_ls_restrained_S_all 0.998
_refine_ls_R_factor_all 0.1284
_refine_ls_R_factor_gt 0.0542
_refine_ls_shift/su_max 0.001
_refine_ls_shift/su_mean 0.000
_refine_ls_structure_factor_coef Fsqd
_refine_ls_weighting_details 'calc w=1/[\s^2^(Fo^2^)+(0.0334P)^2^+0.0000P] where P=(Fo^2^+2Fc^2^)/3'
_refine_ls_weighting_scheme calc
_refine_ls_wR_factor_gt 0.0914
_refine_ls_wR_factor_ref 0.1199
_reflns_number_gt 2186
_reflns_number_total 4183
_reflns_threshold_expression >2sigma(I)
_cod_data_source_file b821639h.txt
_cod_data_source_block p21n
_cod_original_sg_symbol_H-M P21/n
_cod_database_code 7000601

loop_
_symmetry_equiv_pos_as_xyz
'x, y, z'
'-x+1/2, y+1/2, -z+1/2'
'-x, -y, -z'
'x-1/2, -y-1/2, z-1/2'

loop_
_atom_site_label
_atom_site_type_symbol
_atom_site_fract_x
_atom_site_fract_y
_atom_site_fract_z
_atom_site_U_iso_or_equiv
_atom_site_adp_type
_atom_site_occupancy
_atom_site_symmetry_multiplicity
_atom_site_calc_flag
_atom_site_refinement_flags
_atom_site_disorder_assembly
_atom_site_disorder_group
Cu1 Cu 0.52133(11) 0.14895(7) 0.65585(7) 0.0394(3) Uani 1 1 d . . .
Cu2 Cu 0.53892(11) 0.14662(7) 0.84644(7) 0.0374(3) Uani 1 1 d . . .
Fe3 Fe 0.35684(13) 0.23663(8) 0.75512(8) 0.0332(3) Uani 1 1 d . . .
Fe4 Fe 0.56573(13) 0.31460(8) 0.84063(8) 0.0334(4) Uani 1 1 d . . .
Fe5 Fe 0.55078(12) 0.31836(8) 0.66941(8) 0.0331(4) Uani 1 1 d . . .
Fe6 Fe 0.72869(12) 0.21138(8) 0.75193(8) 0.0318(3) Uani 1 1 d . . .
C1 C 0.5427(8) 0.2250(5) 0.7514(5) 0.0227(18) Uani 1 1 d . . .
C2 C 0.2760(10) 0.1565(7) 0.6894(7) 0.056(3) Uani 1 1 d . . .
O2 O 0.2069(8) 0.1070(5) 0.6543(6) 0.085(3) Uani 1 1 d . . .
C3 C 0.2436(10) 0.3196(6) 0.7212(6) 0.045(3) Uani 1 1 d . . .
O3 O 0.1685(7) 0.3717(5) 0.7008(5) 0.075(2) Uani 1 1 d . . .
C4 C 0.7958(10) 0.1706(6) 0.6537(8) 0.054(3) Uani 1 1 d . . .
O4 O 0.8444(7) 0.1441(5) 0.5927(5) 0.078(3) Uani 1 1 d . . .
C5 C 0.8736(10) 0.2747(6) 0.7866(6) 0.044(3) Uani 1 1 d . . .
O5 O 0.9648(7) 0.3124(5) 0.8114(5) 0.069(2) Uani 1 1 d . . .
C6 C 0.7806(9) 0.1255(6) 0.8205(7) 0.048(3) Uani 1 1 d . . .
O6 O 0.8283(7) 0.0699(4) 0.8623(5) 0.068(2) Uani 1 1 d . . .
C7 C 0.6028(10) 0.2744(6) 0.9499(8) 0.055(3) Uani 1 1 d . . .
O7 O 0.6293(9) 0.2532(5) 1.0222(5) 0.085(3) Uani 1 1 d . . .
C8 C 0.4303(10) 0.3781(6) 0.8708(6) 0.042(3) Uani 1 1 d . . .
O8 O 0.3487(8) 0.4226(5) 0.8943(5) 0.074(2) Uani 1 1 d . . .
C9 C 0.4868(10) 0.2897(6) 0.5600(7) 0.046(3) Uani 1 1 d . . .
O9 O 0.4421(8) 0.2783(5) 0.4898(5) 0.082(3) Uani 1 1 d . . .
C10 C 0.4680(10) 0.4187(7) 0.6738(7) 0.053(3) Uani 1 1 d . . .
O10 O 0.4165(8) 0.4817(4) 0.6714(6) 0.080(3) Uani 1 1 d . . .
C11 C 0.7088(10) 0.3582(6) 0.6387(6) 0.045(3) Uani 1 1 d . . .
O11 O 0.8033(7) 0.3881(4) 0.6140(5) 0.068(2) Uani 1 1 d . . .
C12 C 0.2818(10) 0.2073(6) 0.8538(7) 0.053(3) Uani 1 1 d . . .
O12 O 0.2288(8) 0.1947(6) 0.9200(5) 0.099(3) Uani 1 1 d . . .
C13 C 0.6830(10) 0.3981(7) 0.8433(8) 0.060(3) Uani 1 1 d . . .
O13 O 0.7537(8) 0.4557(5) 0.8459(6) 0.098(3) Uani 1 1 d . . .
N1 N 0.5076(7) 0.0645(4) 0.5632(4) 0.0333(18) Uani 1 1 d . . .
N2 N 0.5181(7) 0.0613(4) 0.9355(5) 0.0329(18) Uani 1 1 d . . .
C100 C 0.5596(9) 0.0725(5) 0.4851(6) 0.040(2) Uani 1 1 d . . .
H100 H 0.6021 0.1227 0.4719 0.047 Uiso 1 1 calc R . .
C101 C 0.4462(9) -0.0100(5) 0.5771(6) 0.037(2) Uani 1 1 d . . .
H101 H 0.4068 -0.0187 0.6309 0.044 Uiso 1 1 calc R . .
C200 C 0.6069(9) 0.0494(5) 1.0041(6) 0.036(2) Uani 1 1 d . . .
H200 H 0.6830 0.0833 1.0093 0.043 Uiso 1 1 calc R . .
C201 C 0.4108(9) 0.0119(5) 0.9320(6) 0.033(2) Uani 1 1 d . . .
H201 H 0.3458 0.0185 0.8856 0.040 Uiso 1 1 calc R . .

loop_
_atom_site_aniso_label
_atom_site_aniso_U_11
_atom_site_aniso_U_22
_atom_site_aniso_U_33
_atom_site_aniso_U_23
_atom_site_aniso_U_13
_atom_site_aniso_U_12
Cu1 0.0470(8) 0.0381(7) 0.0330(7) -0.0095(6) 0.0021(6) -0.0050(6)
Cu2 0.0459(8) 0.0345(7) 0.0317(7) 0.0087(6) 0.0012(6) -0.0021(6)
Fe3 0.0311(8) 0.0365(8) 0.0322(8) 0.0063(6) 0.0030(6) 0.0000(6)
Fe4 0.0387(8) 0.0298(8) 0.0313(8) -0.0046(6) -0.0006(6) 0.0029(6)
Fe5 0.0379(8) 0.0312(8) 0.0301(8) 0.0077(6) 0.0006(6) -0.0017(6)
Fe6 0.0312(8) 0.0347(8) 0.0297(8) -0.0006(6) 0.0022(6) 0.0000(6)
C1 0.025(5) 0.025(5) 0.019(4) -0.001(4) 0.000(4) -0.005(4)
C2 0.039(7) 0.057(8) 0.071(8) -0.003(6) -0.007(6) -0.003(6)
O2 0.064(6) 0.070(6) 0.118(7) -0.026(5) -0.016(5) -0.024(5)
C3 0.045(7) 0.049(7) 0.042(6) 0.015(5) 0.011(5) -0.009(5)
O3 0.052(5) 0.077(6) 0.094(6) 0.037(5) 0.008(4) 0.024(4)
C4 0.043(7) 0.050(7) 0.067(8) -0.014(6) -0.001(6) -0.001(5)
O4 0.060(5) 0.109(7) 0.067(6) -0.030(5) 0.020(4) -0.003(5)
C5 0.042(7) 0.049(7) 0.040(6) 0.001(5) -0.004(5) -0.005(5)
O5 0.052(5) 0.086(6) 0.066(5) -0.003(5) -0.005(4) -0.036(4)
C6 0.032(6) 0.055(7) 0.057(7) 0.003(6) 0.015(5) 0.007(5)
O6 0.062(5) 0.059(5) 0.085(6) 0.030(4) 0.011(4) 0.019(4)
C7 0.068(8) 0.041(7) 0.053(7) -0.013(6) -0.024(6) 0.011(5)
O7 0.153(9) 0.065(6) 0.034(5) -0.006(4) -0.022(5) 0.025(5)
C8 0.050(7) 0.043(6) 0.034(6) 0.000(5) 0.005(5) 0.012(5)
O8 0.085(6) 0.066(5) 0.070(6) -0.008(4) 0.015(5) 0.029(5)
C9 0.051(7) 0.046(7) 0.042(7) 0.011(5) 0.001(6) -0.006(5)
O9 0.098(7) 0.102(7) 0.042(5) 0.012(5) -0.019(5) -0.008(5)
C10 0.057(7) 0.048(7) 0.055(7) 0.019(6) 0.005(6) -0.017(6)
O10 0.073(6) 0.037(5) 0.131(8) 0.020(5) 0.026(5) 0.013(4)
C11 0.043(7) 0.050(7) 0.042(6) 0.012(5) -0.002(5) -0.003(5)
O11 0.056(5) 0.063(5) 0.087(6) 0.025(4) 0.017(5) -0.009(4)
C12 0.041(7) 0.066(8) 0.052(7) 0.017(6) 0.005(6) 0.016(6)
O12 0.101(7) 0.127(8) 0.074(6) 0.041(6) 0.057(5) 0.026(6)
C13 0.046(7) 0.046(7) 0.088(9) -0.015(7) 0.006(6) -0.009(6)
O13 0.093(7) 0.062(6) 0.137(9) -0.022(6) 0.000(6) -0.032(5)
N1 0.041(5) 0.037(5) 0.021(4) 0.000(3) -0.006(4) -0.006(4)
N2 0.041(5) 0.027(4) 0.031(5) 0.001(3) 0.000(4) 0.000(4)
C100 0.056(7) 0.027(5) 0.035(6) -0.006(5) 0.008(5) -0.010(5)
C101 0.048(6) 0.039(6) 0.024(5) -0.007(5) 0.012(5) -0.004(5)
C200 0.041(6) 0.027(6) 0.041(6) 0.008(5) 0.003(5) -0.008(4)
C201 0.041(6) 0.026(5) 0.030(6) 0.001(4) -0.007(5) 0.004(4)

loop_
_atom_type_symbol
_atom_type_description
_atom_type_scat_dispersion_real
_atom_type_scat_dispersion_imag
_atom_type_scat_source
C C 0.0033 0.0016 'International Tables Vol C Tables 4.2.6.8 and 6.1.1.4'
N N 0.0061 0.0033 'International Tables Vol C Tables 4.2.6.8 and 6.1.1.4'
O O 0.0106 0.0060 'International Tables Vol C Tables 4.2.6.8 and 6.1.1.4'
Fe Fe 0.3463 0.8444 'International Tables Vol C Tables 4.2.6.8 and 6.1.1.4'
Cu Cu 0.3201 1.2651 'International Tables Vol C Tables 4.2.6.8 and 6.1.1.4'
H H 0.0000 0.0000 'International Tables Vol C Tables 4.2.6.8 and 6.1.1.4'

loop_
_geom_angle_atom_site_label_1
_geom_angle_atom_site_label_2
_geom_angle_atom_site_label_3
_geom_angle
_geom_angle_site_symmetry_1
_geom_angle_site_symmetry_3
_geom_angle_publ_flag
C1 Cu1 N1 175.5(3) . . ?
C1 Cu1 C2 83.4(3) . . ?
N1 Cu1 C2 98.5(3) . . ?
C1 Cu1 Fe6 44.9(2) . . ?
N1 Cu1 Fe6 132.3(2) . . ?
C2 Cu1 Fe6 127.4(3) . . ?
C1 Cu1 Fe3 44.3(2) . . ?
N1 Cu1 Fe3 138.1(2) . . ?
C2 Cu1 Fe3 39.8(2) . . ?
Fe6 Cu1 Fe3 89.21(5) . . ?
C1 Cu1 Fe5 45.4(2) . . ?
N1 Cu1 Fe5 138.2(2) . . ?
C2 Cu1 Fe5 92.3(2) . . ?
Fe6 Cu1 Fe5 60.61(4) . . ?
Fe3 Cu1 Fe5 60.56(5) . . ?
C1 Cu1 Cu2 41.0(2) . . ?
N1 Cu1 Cu2 135.3(2) . . ?
C2 Cu1 Cu2 78.7(2) . . ?
Fe6 Cu1 Cu2 57.21(4) . . ?
Fe3 Cu1 Cu2 56.73(4) . . ?
Fe5 Cu1 Cu2 86.43(4) . . ?
C1 Cu2 N2 173.5(3) . . ?
C1 Cu2 C6 84.7(3) . . ?
N2 Cu2 C6 99.2(3) . . ?
C1 Cu2 Fe3 45.2(2) . . ?
N2 Cu2 Fe3 130.2(2) . . ?
C6 Cu2 Fe3 129.6(2) . . ?
C1 Cu2 Fe6 45.0(2) . . ?
N2 Cu2 Fe6 139.3(2) . . ?
C6 Cu2 Fe6 40.2(2) . . ?
Fe3 Cu2 Fe6 90.15(5) . . ?
C1 Cu2 Fe4 46.9(2) . . ?
N2 Cu2 Fe4 137.6(2) . . ?
C6 Cu2 Fe4 91.7(2) . . ?
Fe3 Cu2 Fe4 60.65(5) . . ?
Fe6 Cu2 Fe4 61.26(4) . . ?
C1 Cu2 Cu1 40.6(2) . . ?
N2 Cu2 Cu1 134.7(2) . . ?
C6 Cu2 Cu1 81.2(2) . . ?
Fe3 Cu2 Cu1 58.09(4) . . ?
Fe6 Cu2 Cu1 57.32(4) . . ?
Fe4 Cu2 Cu1 87.41(5) . . ?
C12 Fe3 C2 94.4(5) . . ?
C12 Fe3 C3 98.1(4) . . ?
C2 Fe3 C3 96.4(5) . . ?
C12 Fe3 C1 118.1(4) . . ?
C2 Fe3 C1 109.4(4) . . ?
C3 Fe3 C1 132.5(4) . . ?
C12 Fe3 Cu2 74.5(3) . . ?
C2 Fe3 Cu2 100.2(3) . . ?
C3 Fe3 Cu2 162.3(3) . . ?
C1 Fe3 Cu2 46.0(2) . . ?
C12 Fe3 Cu1 129.6(3) . . ?
C2 Fe3 Cu1 65.8(3) . . ?
C3 Fe3 Cu1 128.5(3) . . ?
C1 Fe3 Cu1 44.6(2) . . ?
Cu2 Fe3 Cu1 65.18(5) . . ?
C12 Fe3 Fe4 94.3(3) . . ?
C2 Fe3 Fe4 155.7(3) . . ?
C3 Fe3 Fe4 104.8(3) . . ?
C1 Fe3 Fe4 46.9(2) . . ?
Cu2 Fe3 Fe4 60.62(5) . . ?
Cu1 Fe3 Fe4 91.30(6) . . ?
C12 Fe3 Fe5 151.0(4) . . ?
C2 Fe3 Fe5 113.1(3) . . ?
C3 Fe3 Fe5 88.2(3) . . ?
C1 Fe3 Fe5 45.4(2) . . ?
Cu2 Fe3 Fe5 91.03(6) . . ?
Cu1 Fe3 Fe5 60.46(5) . . ?
Fe4 Fe3 Fe5 56.77(5) . . ?
C8 Fe4 C13 94.6(5) . . ?
C8 Fe4 C7 95.1(4) . . ?
C13 Fe4 C7 98.5(5) . . ?
C8 Fe4 C1 122.0(4) . . ?
C13 Fe4 C1 127.7(4) . . ?
C7 Fe4 C1 112.3(4) . . ?
C8 Fe4 Fe5 104.1(3) . . ?
C13 Fe4 Fe5 90.3(4) . . ?
C7 Fe4 Fe5 158.2(3) . . ?
C1 Fe4 Fe5 48.3(2) . . ?
C8 Fe4 Cu2 118.7(3) . . ?
C13 Fe4 Cu2 144.4(3) . . ?
C7 Fe4 Cu2 68.2(3) . . ?
C1 Fe4 Cu2 44.9(2) . . ?
Fe5 Fe4 Cu2 93.19(5) . . ?
C8 Fe4 Fe3 78.6(3) . . ?
C13 Fe4 Fe3 148.3(4) . . ?
C7 Fe4 Fe3 112.9(3) . . ?
C1 Fe4 Fe3 44.0(2) . . ?
Fe5 Fe4 Fe3 62.24(5) . . ?
Cu2 Fe4 Fe3 58.72(4) . . ?
C8 Fe4 Fe6 163.9(3) . . ?
C13 Fe4 Fe6 92.9(3) . . ?
C7 Fe4 Fe6 97.9(3) . . ?
C1 Fe4 Fe6 43.5(2) . . ?
Fe5 Fe4 Fe6 61.53(5) . . ?
Cu2 Fe4 Fe6 58.58(4) . . ?
Fe3 Fe4 Fe6 87.52(6) . . ?
C11 Fe5 C9 97.2(4) . . ?
C11 Fe5 C10 96.3(4) . . ?
C9 Fe5 C10 96.9(5) . . ?
C11 Fe5 C1 120.5(4) . . ?
C9 Fe5 C1 111.4(4) . . ?
C10 Fe5 C1 128.3(4) . . ?
C11 Fe5 Fe4 105.5(3) . . ?
C9 Fe5 Fe4 155.8(3) . . ?
C10 Fe5 Fe4 89.1(3) . . ?
C1 Fe5 Fe4 49.2(2) . . ?
C11 Fe5 Fe6 77.0(3) . . ?
C9 Fe5 Fe6 116.8(3) . . ?
C10 Fe5 Fe6 146.2(3) . . ?
C1 Fe5 Fe6 43.7(2) . . ?
Fe4 Fe5 Fe6 61.88(5) . . ?
C11 Fe5 Cu1 115.2(3) . . ?
C9 Fe5 Cu1 69.3(3) . . ?
C10 Fe5 Cu1 146.5(3) . . ?
C1 Fe5 Cu1 43.8(2) . . ?
Fe4 Fe5 Cu1 92.97(5) . . ?
Fe6 Fe5 Cu1 58.42(5) . . ?
C11 Fe5 Fe3 163.1(3) . . ?
C9 Fe5 Fe3 95.1(3) . . ?
C10 Fe5 Fe3 93.7(3) . . ?
C1 Fe5 Fe3 43.4(2) . . ?
Fe4 Fe5 Fe3 61.00(5) . . ?
Fe6 Fe5 Fe3 87.06(6) . . ?
Cu1 Fe5 Fe3 58.98(4) . . ?
C6 Fe6 C4 95.2(4) . . ?
C6 Fe6 C5 93.5(4) . . ?
C4 Fe6 C5 96.2(4) . . ?
C6 Fe6 C1 110.4(4) . . ?
C4 Fe6 C1 117.5(4) . . ?
C5 Fe6 C1 135.4(4) . . ?
C6 Fe6 Cu2 65.2(3) . . ?
C4 Fe6 Cu2 128.4(3) . . ?
C5 Fe6 Cu2 130.3(3) . . ?
C1 Fe6 Cu2 45.9(2) . . ?
C6 Fe6 Cu1 102.8(3) . . ?
C4 Fe6 Cu1 74.4(3) . . ?
C5 Fe6 Cu1 161.8(3) . . ?
C1 Fe6 Cu1 45.3(2) . . ?
Cu2 Fe6 Cu1 65.47(5) . . ?
C6 Fe6 Fe5 156.0(3) . . ?
C4 Fe6 Fe5 96.8(3) . . ?
C5 Fe6 Fe5 105.8(3) . . ?
C1 Fe6 Fe5 45.6(2) . . ?
Cu2 Fe6 Fe5 91.11(6) . . ?
Cu1 Fe6 Fe5 60.97(5) . . ?
C6 Fe6 Fe4 110.1(3) . . ?
C4 Fe6 Fe4 153.3(3) . . ?
C5 Fe6 Fe4 90.8(3) . . ?
C1 Fe6 Fe4 46.2(2) . . ?
Cu2 Fe6 Fe4 60.15(5) . . ?
Cu1 Fe6 Fe4 91.30(6) . . ?
Fe5 Fe6 Fe4 56.58(5) . . ?
Fe3 C1 Fe6 177.9(5) . . ?
Fe3 C1 Cu1 91.1(3) . . ?
Fe6 C1 Cu1 89.8(3) . . ?
Fe3 C1 Cu2 88.8(3) . . ?
Fe6 C1 Cu2 89.1(3) . . ?
Cu1 C1 Cu2 98.4(3) . . ?
Fe3 C1 Fe5 91.2(3) . . ?
Fe6 C1 Fe5 90.7(3) . . ?
Cu1 C1 Fe5 90.8(3) . . ?
Cu2 C1 Fe5 170.8(5) . . ?
Fe3 C1 Fe4 89.1(3) . . ?
Fe6 C1 Fe4 90.3(3) . . ?
Cu1 C1 Fe4 173.3(5) . . ?
Cu2 C1 Fe4 88.2(3) . . ?
Fe5 C1 Fe4 82.6(3) . . ?
O2 C2 Fe3 169.6(10) . . ?
O2 C2 Cu1 115.8(8) . . ?
Fe3 C2 Cu1 74.4(3) . . ?
O3 C3 Fe3 178.2(9) . . ?
O4 C4 Fe6 176.9(10) . . ?
O5 C5 Fe6 177.1(9) . . ?
O6 C6 Fe6 172.8(8) . . ?
O6 C6 Cu2 112.7(7) . . ?
Fe6 C6 Cu2 74.6(3) . . ?
O7 C7 Fe4 175.8(9) . . ?
O8 C8 Fe4 175.1(9) . . ?
O9 C9 Fe5 174.2(10) . . ?
O10 C10 Fe5 176.1(10) . . ?
O11 C11 Fe5 174.0(9) . . ?
O12 C12 Fe3 174.5(10) . . ?
O13 C13 Fe4 176.2(10) . . ?
C100 N1 C101 115.3(7) . . ?
C100 N1 Cu1 124.1(6) . . ?
C101 N1 Cu1 120.5(6) . . ?
C201 N2 C200 116.4(7) . . ?
C201 N2 Cu2 120.6(6) . . ?
C200 N2 Cu2 122.9(6) . . ?
N1 C100 C101 122.6(8) . 3_656 ?
N1 C100 H100 118.7 . . ?
C101 C100 H100 118.7 3_656 . ?
N1 C101 C100 122.1(8) . 3_656 ?
N1 C101 H101 118.9 . . ?
C100 C101 H101 118.9 3_656 . ?
N2 C200 C201 121.9(8) . 3_657 ?
N2 C200 H200 119.0 . . ?
C201 C200 H200 119.0 3_657 . ?
N2 C201 C200 121.6(8) . 3_657 ?
N2 C201 H201 119.2 . . ?
C200 C201 H201 119.2 3_657 . ?

loop_
_geom_bond_atom_site_label_1
_geom_bond_atom_site_label_2
_geom_bond_distance
_geom_bond_site_symmetry_2
_geom_bond_publ_flag
Cu1 C1 1.879(8) . ?
Cu1 N1 1.933(7) . ?
Cu1 C2 2.531(10) . ?
Cu1 Fe6 2.6449(17) . ?
Cu1 Fe3 2.6737(17) . ?
Cu1 Fe5 2.7145(19) . ?
Cu1 Cu2 2.8587(17) . ?
Cu2 C1 1.896(8) . ?
Cu2 N2 1.925(7) . ?
Cu2 C6 2.488(9) . ?
Cu2 Fe3 2.6333(17) . ?
Cu2 Fe6 2.6416(17) . ?
Cu2 Fe4 2.6849(19) . ?
Fe3 C12 1.762(11) . ?
Fe3 C2 1.775(11) . ?
Fe3 C3 1.791(10) . ?
Fe3 C1 1.867(8) . ?
Fe3 Fe4 2.6857(19) . ?
Fe3 Fe5 2.7173(18) . ?
Fe4 C8 1.767(10) . ?
Fe4 C13 1.768(10) . ?
Fe4 C7 1.781(11) . ?
Fe4 C1 1.960(8) . ?
Fe4 Fe5 2.5686(18) . ?
Fe4 Fe6 2.7141(18) . ?
Fe5 C11 1.785(10) . ?
Fe5 C9 1.787(11) . ?
Fe5 C10 1.799(11) . ?
Fe5 C1 1.934(8) . ?
Fe5 Fe6 2.7052(18) . ?
Fe6 C6 1.769(10) . ?
Fe6 C4 1.779(11) . ?
Fe6 C5 1.813(10) . ?
Fe6 C1 1.868(8) . ?
C2 O2 1.154(11) . ?
C3 O3 1.146(10) . ?
C4 O4 1.142(11) . ?
C5 O5 1.134(10) . ?
C6 O6 1.168(10) . ?
C7 O7 1.152(11) . ?
C8 O8 1.150(10) . ?
C9 O9 1.136(10) . ?
C10 O10 1.124(11) . ?
C11 O11 1.137(10) . ?
C12 O12 1.172(11) . ?
C13 O13 1.154(11) . ?
N1 C100 1.317(10) . ?
N1 C101 1.355(10) . ?
N2 C201 1.326(10) . ?
N2 C200 1.332(10) . ?
C100 C101 1.363(10) 3_656 ?
C100 H100 0.9300 . ?
C101 C100 1.363(10) 3_656 ?
C101 H101 0.9300 . ?
C200 C201 1.386(11) 3_657 ?
C200 H200 0.9300 . ?
C201 C200 1.386(11) 3_657 ?
C201 H201 0.9300 . ?

loop_
_geom_torsion_atom_site_label_1
_geom_torsion_atom_site_label_2
_geom_torsion_atom_site_label_3
_geom_torsion_atom_site_label_4
_geom_torsion
_geom_torsion_site_symmetry_1
_geom_torsion_site_symmetry_2
_geom_torsion_site_symmetry_3
_geom_torsion_site_symmetry_4
_geom_torsion_publ_flag
N1 Cu1 Cu2 C1 176.4(5) . . . . ?
C2 Cu1 Cu2 C1 -92.9(4) . . . . ?
Fe6 Cu1 Cu2 C1 57.1(4) . . . . ?
Fe3 Cu1 Cu2 C1 -56.6(4) . . . . ?
Fe5 Cu1 Cu2 C1 0.1(4) . . . . ?
C1 Cu1 Cu2 N2 173.6(5) . . . . ?
N1 Cu1 Cu2 N2 -10.1(4) . . . . ?
C2 Cu1 Cu2 N2 80.7(4) . . . . ?
Fe6 Cu1 Cu2 N2 -129.3(3) . . . . ?
Fe3 Cu1 Cu2 N2 117.0(3) . . . . ?
Fe5 Cu1 Cu2 N2 173.7(3) . . . . ?
C1 Cu1 Cu2 C6 -92.2(4) . . . . ?
N1 Cu1 Cu2 C6 84.2(4) . . . . ?
C2 Cu1 Cu2 C6 175.0(4) . . . . ?
Fe6 Cu1 Cu2 C6 -35.0(2) . . . . ?
Fe3 Cu1 Cu2 C6 -148.8(2) . . . . ?
Fe5 Cu1 Cu2 C6 -92.0(2) . . . . ?
C1 Cu1 Cu2 Fe3 56.6(4) . . . . ?
N1 Cu1 Cu2 Fe3 -127.0(3) . . . . ?
C2 Cu1 Cu2 Fe3 -36.3(2) . . . . ?
Fe6 Cu1 Cu2 Fe3 113.77(6) . . . . ?
Fe5 Cu1 Cu2 Fe3 56.77(5) . . . . ?
C1 Cu1 Cu2 Fe6 -57.1(4) . . . . ?
N1 Cu1 Cu2 Fe6 119.2(3) . . . . ?
C2 Cu1 Cu2 Fe6 -150.0(3) . . . . ?
Fe3 Cu1 Cu2 Fe6 -113.77(6) . . . . ?
Fe5 Cu1 Cu2 Fe6 -57.00(5) . . . . ?
C1 Cu1 Cu2 Fe4 0.0(4) . . . . ?
N1 Cu1 Cu2 Fe4 176.3(3) . . . . ?
C2 Cu1 Cu2 Fe4 -92.9(2) . . . . ?
Fe6 Cu1 Cu2 Fe4 57.12(5) . . . . ?
Fe3 Cu1 Cu2 Fe4 -56.65(5) . . . . ?
Fe5 Cu1 Cu2 Fe4 0.12(5) . . . . ?
C1 Cu2 Fe3 C12 -161.1(5) . . . . ?
N2 Cu2 Fe3 C12 25.0(4) . . . . ?
C6 Cu2 Fe3 C12 -169.4(5) . . . . ?
Fe6 Cu2 Fe3 C12 -160.7(4) . . . . ?
Fe4 Cu2 Fe3 C12 -104.3(4) . . . . ?
Cu1 Cu2 Fe3 C12 148.9(4) . . . . ?
C1 Cu2 Fe3 C2 107.2(5) . . . . ?
N2 Cu2 Fe3 C2 -66.7(4) . . . . ?
C6 Cu2 Fe3 C2 98.8(5) . . . . ?
Fe6 Cu2 Fe3 C2 107.6(4) . . . . ?
Fe4 Cu2 Fe3 C2 164.0(4) . . . . ?
Cu1 Cu2 Fe3 C2 57.2(3) . . . . ?
C1 Cu2 Fe3 C3 -93.7(10) . . . . ?
N2 Cu2 Fe3 C3 92.4(10) . . . . ?
C6 Cu2 Fe3 C3 -102.1(10) . . . . ?
Fe6 Cu2 Fe3 C3 -93.3(9) . . . . ?
Fe4 Cu2 Fe3 C3 -36.9(9) . . . . ?
Cu1 Cu2 Fe3 C3 -143.7(10) . . . . ?
N2 Cu2 Fe3 C1 -173.9(4) . . . . ?
C6 Cu2 Fe3 C1 -8.3(4) . . . . ?
Fe6 Cu2 Fe3 C1 0.4(3) . . . . ?
Fe4 Cu2 Fe3 C1 56.8(3) . . . . ?
Cu1 Cu2 Fe3 C1 -50.0(3) . . . . ?
C1 Cu2 Fe3 Cu1 50.0(3) . . . . ?
N2 Cu2 Fe3 Cu1 -123.9(3) . . . . ?
C6 Cu2 Fe3 Cu1 41.6(3) . . . . ?
Fe6 Cu2 Fe3 Cu1 50.38(5) . . . . ?
Fe4 Cu2 Fe3 Cu1 106.80(5) . . . . ?
C1 Cu2 Fe3 Fe4 -56.8(3) . . . . ?
N2 Cu2 Fe3 Fe4 129.3(3) . . . . ?
C6 Cu2 Fe3 Fe4 -65.2(3) . . . . ?
Fe6 Cu2 Fe3 Fe4 -56.42(5) . . . . ?
Cu1 Cu2 Fe3 Fe4 -106.80(5) . . . . ?
C1 Cu2 Fe3 Fe5 -6.5(3) . . . . ?
N2 Cu2 Fe3 Fe5 179.6(3) . . . . ?
C6 Cu2 Fe3 Fe5 -14.9(3) . . . . ?
Fe6 Cu2 Fe3 Fe5 -6.15(5) . . . . ?
Fe4 Cu2 Fe3 Fe5 50.28(5) . . . . ?
Cu1 Cu2 Fe3 Fe5 -56.53(5) . . . . ?
C1 Cu1 Fe3 C12 -91.8(6) . . . . ?
N1 Cu1 Fe3 C12 82.6(5) . . . . ?
C2 Cu1 Fe3 C12 74.8(6) . . . . ?
Fe6 Cu1 Fe3 C12 -90.5(4) . . . . ?
Fe5 Cu1 Fe3 C12 -146.7(4) . . . . ?
Cu2 Cu1 Fe3 C12 -40.2(4) . . . . ?
C1 Cu1 Fe3 C2 -166.6(5) . . . . ?
N1 Cu1 Fe3 C2 7.8(5) . . . . ?
Fe6 Cu1 Fe3 C2 -165.2(4) . . . . ?
Fe5 Cu1 Fe3 C2 138.5(4) . . . . ?
Cu2 Cu1 Fe3 C2 -114.9(4) . . . . ?
C1 Cu1 Fe3 C3 115.0(5) . . . . ?
N1 Cu1 Fe3 C3 -70.6(5) . . . . ?
C2 Cu1 Fe3 C3 -78.4(5) . . . . ?
Fe6 Cu1 Fe3 C3 116.4(4) . . . . ?
Fe5 Cu1 Fe3 C3 60.1(4) . . . . ?
Cu2 Cu1 Fe3 C3 166.7(4) . . . . ?
N1 Cu1 Fe3 C1 174.4(5) . . . . ?
C2 Cu1 Fe3 C1 166.6(5) . . . . ?
Fe6 Cu1 Fe3 C1 1.4(3) . . . . ?
Fe5 Cu1 Fe3 C1 -54.9(3) . . . . ?
Cu2 Cu1 Fe3 C1 51.7(3) . . . . ?
C1 Cu1 Fe3 Cu2 -51.7(3) . . . . ?
N1 Cu1 Fe3 Cu2 122.7(3) . . . . ?
C2 Cu1 Fe3 Cu2 114.9(4) . . . . ?
Fe6 Cu1 Fe3 Cu2 -50.30(5) . . . . ?
Fe5 Cu1 Fe3 Cu2 -106.54(5) . . . . ?
C1 Cu1 Fe3 Fe4 4.9(3) . . . . ?
N1 Cu1 Fe3 Fe4 179.3(3) . . . . ?
C2 Cu1 Fe3 Fe4 171.5(4) . . . . ?
Fe6 Cu1 Fe3 Fe4 6.25(5) . . . . ?
Fe5 Cu1 Fe3 Fe4 -49.99(5) . . . . ?
Cu2 Cu1 Fe3 Fe4 56.56(5) . . . . ?
C1 Cu1 Fe3 Fe5 54.9(3) . . . . ?
N1 Cu1 Fe3 Fe5 -130.7(3) . . . . ?
C2 Cu1 Fe3 Fe5 -138.5(4) . . . . ?
Fe6 Cu1 Fe3 Fe5 56.24(5) . . . . ?
Cu2 Cu1 Fe3 Fe5 106.54(5) . . . . ?
C1 Cu2 Fe4 C8 107.8(5) . . . . ?
N2 Cu2 Fe4 C8 -65.4(5) . . . . ?
C6 Cu2 Fe4 C8 -171.0(4) . . . . ?
Fe3 Cu2 Fe4 C8 53.4(3) . . . . ?
Fe6 Cu2 Fe4 C8 161.6(3) . . . . ?
Cu1 Cu2 Fe4 C8 107.9(3) . . . . ?
C1 Cu2 Fe4 C13 -95.1(7) . . . . ?
N2 Cu2 Fe4 C13 91.7(7) . . . . ?
C6 Cu2 Fe4 C13 -13.9(7) . . . . ?
Fe3 Cu2 Fe4 C13 -149.5(6) . . . . ?
Fe6 Cu2 Fe4 C13 -41.3(6) . . . . ?
Cu1 Cu2 Fe4 C13 -95.0(6) . . . . ?
C1 Cu2 Fe4 C7 -168.5(5) . . . . ?
N2 Cu2 Fe4 C7 18.3(5) . . . . ?
C6 Cu2 Fe4 C7 -87.3(4) . . . . ?
Fe3 Cu2 Fe4 C7 137.1(4) . . . . ?
Fe6 Cu2 Fe4 C7 -114.7(4) . . . . ?
Cu1 Cu2 Fe4 C7 -168.5(4) . . . . ?
N2 Cu2 Fe4 C1 -173.2(5) . . . . ?
C6 Cu2 Fe4 C1 81.2(4) . . . . ?
Fe3 Cu2 Fe4 C1 -54.4(3) . . . . ?
Fe6 Cu2 Fe4 C1 53.7(3) . . . . ?
Cu1 Cu2 Fe4 C1 0.0(3) . . . . ?
C1 Cu2 Fe4 Fe5 -0.2(3) . . . . ?
N2 Cu2 Fe4 Fe5 -173.4(3) . . . . ?
C6 Cu2 Fe4 Fe5 81.0(2) . . . . ?
Fe3 Cu2 Fe4 Fe5 -54.57(5) . . . . ?
Fe6 Cu2 Fe4 Fe5 53.60(5) . . . . ?
Cu1 Cu2 Fe4 Fe5 -0.13(5) . . . . ?
C1 Cu2 Fe4 Fe3 54.4(3) . . . . ?
N2 Cu2 Fe4 Fe3 -118.8(3) . . . . ?
C6 Cu2 Fe4 Fe3 135.6(2) . . . . ?
Fe6 Cu2 Fe4 Fe3 108.16(6) . . . . ?
Cu1 Cu2 Fe4 Fe3 54.44(5) . . . . ?
C1 Cu2 Fe4 Fe6 -53.7(3) . . . . ?
N2 Cu2 Fe4 Fe6 133.0(3) . . . . ?
C6 Cu2 Fe4 Fe6 27.4(2) . . . . ?
Fe3 Cu2 Fe4 Fe6 -108.16(6) . . . . ?
Cu1 Cu2 Fe4 Fe6 -53.73(5) . . . . ?
C12 Fe3 Fe4 C8 -64.6(4) . . . . ?
C2 Fe3 Fe4 C8 -175.3(9) . . . . ?
C3 Fe3 Fe4 C8 35.0(4) . . . . ?
C1 Fe3 Fe4 C8 170.3(4) . . . . ?
Cu2 Fe3 Fe4 C8 -134.1(3) . . . . ?
Cu1 Fe3 Fe4 C8 165.6(3) . . . . ?
Fe5 Fe3 Fe4 C8 112.8(3) . . . . ?
C12 Fe3 Fe4 C13 -144.8(7) . . . . ?
C2 Fe3 Fe4 C13 104.5(11) . . . . ?
C3 Fe3 Fe4 C13 -45.2(7) . . . . ?
C1 Fe3 Fe4 C13 90.1(7) . . . . ?
Cu2 Fe3 Fe4 C13 145.7(6) . . . . ?
Cu1 Fe3 Fe4 C13 85.4(6) . . . . ?
Fe5 Fe3 Fe4 C13 32.6(6) . . . . ?
C12 Fe3 Fe4 C7 26.2(5) . . . . ?
C2 Fe3 Fe4 C7 -84.5(9) . . . . ?
C3 Fe3 Fe4 C7 125.8(5) . . . . ?
C1 Fe3 Fe4 C7 -99.0(5) . . . . ?
Cu2 Fe3 Fe4 C7 -43.3(4) . . . . ?
Cu1 Fe3 Fe4 C7 -103.7(4) . . . . ?
Fe5 Fe3 Fe4 C7 -156.5(4) . . . . ?
C12 Fe3 Fe4 C1 125.1(4) . . . . ?
C2 Fe3 Fe4 C1 14.4(9) . . . . ?
C3 Fe3 Fe4 C1 -135.2(4) . . . . ?
Cu2 Fe3 Fe4 C1 55.7(3) . . . . ?
Cu1 Fe3 Fe4 C1 -4.7(3) . . . . ?
Fe5 Fe3 Fe4 C1 -57.5(3) . . . . ?
C12 Fe3 Fe4 Fe5 -177.4(3) . . . . ?
C2 Fe3 Fe4 Fe5 71.9(8) . . . . ?
C3 Fe3 Fe4 Fe5 -77.7(3) . . . . ?
C1 Fe3 Fe4 Fe5 57.5(3) . . . . ?
Cu2 Fe3 Fe4 Fe5 113.17(6) . . . . ?
Cu1 Fe3 Fe4 Fe5 52.81(5) . . . . ?
C12 Fe3 Fe4 Cu2 69.5(3) . . . . ?
C2 Fe3 Fe4 Cu2 -41.2(8) . . . . ?
C3 Fe3 Fe4 Cu2 169.1(3) . . . . ?
C1 Fe3 Fe4 Cu2 -55.7(3) . . . . ?
Cu1 Fe3 Fe4 Cu2 -60.36(5) . . . . ?
Fe5 Fe3 Fe4 Cu2 -113.17(6) . . . . ?
C12 Fe3 Fe4 Fe6 123.7(3) . . . . ?
C2 Fe3 Fe4 Fe6 13.0(9) . . . . ?
C3 Fe3 Fe4 Fe6 -136.7(3) . . . . ?
C1 Fe3 Fe4 Fe6 -1.4(3) . . . . ?
Cu2 Fe3 Fe4 Fe6 54.26(5) . . . . ?
Cu1 Fe3 Fe4 Fe6 -6.10(5) . . . . ?
Fe5 Fe3 Fe4 Fe6 -58.91(5) . . . . ?
C8 Fe4 Fe5 C11 122.3(5) . . . . ?
C13 Fe4 Fe5 C11 27.5(5) . . . . ?
C7 Fe4 Fe5 C11 -86.6(10) . . . . ?
C1 Fe4 Fe5 C11 -117.2(4) . . . . ?
Cu2 Fe4 Fe5 C11 -117.0(3) . . . . ?
Fe3 Fe4 Fe5 C11 -168.9(3) . . . . ?
Fe6 Fe4 Fe5 C11 -65.6(3) . . . . ?
C8 Fe4 Fe5 C9 -78.8(9) . . . . ?
C13 Fe4 Fe5 C9 -173.6(9) . . . . ?
C7 Fe4 Fe5 C9 72.3(12) . . . . ?
C1 Fe4 Fe5 C9 41.8(8) . . . . ?
Cu2 Fe4 Fe5 C9 41.9(8) . . . . ?
Fe3 Fe4 Fe5 C9 -10.0(8) . . . . ?
Fe6 Fe4 Fe5 C9 93.3(8) . . . . ?
C8 Fe4 Fe5 C10 26.0(4) . . . . ?
C13 Fe4 Fe5 C10 -68.8(5) . . . . ?
C7 Fe4 Fe5 C10 177.1(10) . . . . ?
C1 Fe4 Fe5 C10 146.6(4) . . . . ?
Cu2 Fe4 Fe5 C10 146.7(3) . . . . ?
Fe3 Fe4 Fe5 C10 94.8(3) . . . . ?
Fe6 Fe4 Fe5 C10 -161.9(3) . . . . ?
C8 Fe4 Fe5 C1 -120.5(4) . . . . ?
C13 Fe4 Fe5 C1 144.7(5) . . . . ?
C7 Fe4 Fe5 C1 30.5(10) . . . . ?
Cu2 Fe4 Fe5 C1 0.1(3) . . . . ?
Fe3 Fe4 Fe5 C1 -51.8(3) . . . . ?
Fe6 Fe4 Fe5 C1 51.5(3) . . . . ?
C8 Fe4 Fe5 Fe6 -172.1(3) . . . . ?
C13 Fe4 Fe5 Fe6 93.1(3) . . . . ?
C7 Fe4 Fe5 Fe6 -21.0(9) . . . . ?
C1 Fe4 Fe5 Fe6 -51.5(3) . . . . ?
Cu2 Fe4 Fe5 Fe6 -51.38(5) . . . . ?
Fe3 Fe4 Fe5 Fe6 -103.29(6) . . . . ?
C8 Fe4 Fe5 Cu1 -120.5(3) . . . . ?
C13 Fe4 Fe5 Cu1 144.7(3) . . . . ?
C7 Fe4 Fe5 Cu1 30.5(9) . . . . ?
C1 Fe4 Fe5 Cu1 0.0(3) . . . . ?
Cu2 Fe4 Fe5 Cu1 0.14(5) . . . . ?
Fe3 Fe4 Fe5 Cu1 -51.77(5) . . . . ?
Fe6 Fe4 Fe5 Cu1 51.52(5) . . . . ?
C8 Fe4 Fe5 Fe3 -68.8(3) . . . . ?
C13 Fe4 Fe5 Fe3 -163.6(3) . . . . ?
C7 Fe4 Fe5 Fe3 82.3(9) . . . . ?
C1 Fe4 Fe5 Fe3 51.8(3) . . . . ?
Cu2 Fe4 Fe5 Fe3 51.90(5) . . . . ?
Fe6 Fe4 Fe5 Fe3 103.29(6) . . . . ?
C1 Cu1 Fe5 C11 108.7(5) . . . . ?
N1 Cu1 Fe5 C11 -67.4(5) . . . . ?
C2 Cu1 Fe5 C11 -172.9(4) . . . . ?
Fe6 Cu1 Fe5 C11 54.5(3) . . . . ?
Fe3 Cu1 Fe5 C11 162.0(3) . . . . ?
Cu2 Cu1 Fe5 C11 108.6(3) . . . . ?
C1 Cu1 Fe5 C9 -163.0(5) . . . . ?
N1 Cu1 Fe5 C9 20.9(5) . . . . ?
C2 Cu1 Fe5 C9 -84.6(4) . . . . ?
Fe6 Cu1 Fe5 C9 142.8(3) . . . . ?
Fe3 Cu1 Fe5 C9 -109.7(3) . . . . ?
Cu2 Cu1 Fe5 C9 -163.1(3) . . . . ?
C1 Cu1 Fe5 C10 -92.8(7) . . . . ?
N1 Cu1 Fe5 C10 91.1(7) . . . . ?
C2 Cu1 Fe5 C10 -14.4(6) . . . . ?
Fe6 Cu1 Fe5 C10 -146.9(6) . . . . ?
Fe3 Cu1 Fe5 C10 -39.5(6) . . . . ?
Cu2 Cu1 Fe5 C10 -92.9(6) . . . . ?
N1 Cu1 Fe5 C1 -176.1(5) . . . . ?
C2 Cu1 Fe5 C1 78.4(4) . . . . ?
Fe6 Cu1 Fe5 C1 -54.1(3) . . . . ?
Fe3 Cu1 Fe5 C1 53.3(3) . . . . ?
Cu2 Cu1 Fe5 C1 -0.1(3) . . . . ?
C1 Cu1 Fe5 Fe4 0.0(3) . . . . ?
N1 Cu1 Fe5 Fe4 -176.1(3) . . . . ?
C2 Cu1 Fe5 Fe4 78.4(3) . . . . ?
Fe6 Cu1 Fe5 Fe4 -54.14(5) . . . . ?
Fe3 Cu1 Fe5 Fe4 53.29(5) . . . . ?
Cu2 Cu1 Fe5 Fe4 -0.13(5) . . . . ?
C1 Cu1 Fe5 Fe6 54.1(3) . . . . ?
N1 Cu1 Fe5 Fe6 -122.0(3) . . . . ?
C2 Cu1 Fe5 Fe6 132.5(3) . . . . ?
Fe3 Cu1 Fe5 Fe6 107.43(6) . . . . ?
Cu2 Cu1 Fe5 Fe6 54.01(5) . . . . ?
C1 Cu1 Fe5 Fe3 -53.3(3) . . . . ?
N1 Cu1 Fe5 Fe3 130.6(3) . . . . ?
C2 Cu1 Fe5 Fe3 25.1(2) . . . . ?
Fe6 Cu1 Fe5 Fe3 -107.43(6) . . . . ?
Cu2 Cu1 Fe5 Fe3 -53.42(5) . . . . ?
C12 Fe3 Fe5 C11 44.9(13) . . . . ?
C2 Fe3 Fe5 C11 -115.3(12) . . . . ?
C3 Fe3 Fe5 C11 148.5(12) . . . . ?
C1 Fe3 Fe5 C11 -20.4(12) . . . . ?
Cu2 Fe3 Fe5 C11 -13.8(11) . . . . ?
Cu1 Fe3 Fe5 C11 -74.2(11) . . . . ?
Fe4 Fe3 Fe5 C11 39.5(11) . . . . ?
C12 Fe3 Fe5 C9 -178.7(7) . . . . ?
C2 Fe3 Fe5 C9 21.1(5) . . . . ?
C3 Fe3 Fe5 C9 -75.1(4) . . . . ?
C1 Fe3 Fe5 C9 116.0(5) . . . . ?
Cu2 Fe3 Fe5 C9 122.6(3) . . . . ?
Cu1 Fe3 Fe5 C9 62.2(3) . . . . ?
Fe4 Fe3 Fe5 C9 175.9(3) . . . . ?
C12 Fe3 Fe5 C10 -81.4(7) . . . . ?
C2 Fe3 Fe5 C10 118.4(5) . . . . ?
C3 Fe3 Fe5 C10 22.2(5) . . . . ?
C1 Fe3 Fe5 C10 -146.7(5) . . . . ?
Cu2 Fe3 Fe5 C10 -140.1(3) . . . . ?
Cu1 Fe3 Fe5 C10 159.4(3) . . . . ?
Fe4 Fe3 Fe5 C10 -86.8(3) . . . . ?
C12 Fe3 Fe5 C1 65.3(7) . . . . ?
C2 Fe3 Fe5 C1 -94.9(5) . . . . ?
C3 Fe3 Fe5 C1 168.9(5) . . . . ?
Cu2 Fe3 Fe5 C1 6.6(3) . . . . ?
Cu1 Fe3 Fe5 C1 -53.9(3) . . . . ?
Fe4 Fe3 Fe5 C1 59.9(3) . . . . ?
C12 Fe3 Fe5 Fe4 5.4(6) . . . . ?
C2 Fe3 Fe5 Fe4 -154.8(4) . . . . ?
C3 Fe3 Fe5 Fe4 109.0(3) . . . . ?
C1 Fe3 Fe5 Fe4 -59.9(3) . . . . ?
Cu2 Fe3 Fe5 Fe4 -53.25(5) . . . . ?
Cu1 Fe3 Fe5 Fe4 -113.73(6) . . . . ?
C12 Fe3 Fe5 Fe6 64.7(6) . . . . ?
C2 Fe3 Fe5 Fe6 -95.5(4) . . . . ?
C3 Fe3 Fe5 Fe6 168.3(3) . . . . ?
C1 Fe3 Fe5 Fe6 -0.6(3) . . . . ?
Cu2 Fe3 Fe5 Fe6 6.01(5) . . . . ?
Cu1 Fe3 Fe5 Fe6 -54.47(5) . . . . ?
Fe4 Fe3 Fe5 Fe6 59.26(5) . . . . ?
C12 Fe3 Fe5 Cu1 119.2(6) . . . . ?
C2 Fe3 Fe5 Cu1 -41.0(4) . . . . ?
C3 Fe3 Fe5 Cu1 -137.2(3) . . . . ?
C1 Fe3 Fe5 Cu1 53.9(3) . . . . ?
Cu2 Fe3 Fe5 Cu1 60.48(5) . . . . ?
Fe4 Fe3 Fe5 Cu1 113.73(6) . . . . ?
C1 Cu2 Fe6 C6 -169.2(5) . . . . ?
N2 Cu2 Fe6 C6 3.8(5) . . . . ?
Fe3 Cu2 Fe6 C6 -169.6(4) . . . . ?
Fe4 Cu2 Fe6 C6 134.5(4) . . . . ?
Cu1 Cu2 Fe6 C6 -118.6(4) . . . . ?
C1 Cu2 Fe6 C4 -93.0(5) . . . . ?
N2 Cu2 Fe6 C4 79.9(5) . . . . ?
C6 Cu2 Fe6 C4 76.2(5) . . . . ?
Fe3 Cu2 Fe6 C4 -93.4(4) . . . . ?
Fe4 Cu2 Fe6 C4 -149.3(4) . . . . ?
Cu1 Cu2 Fe6 C4 -42.4(4) . . . . ?
C1 Cu2 Fe6 C5 118.6(5) . . . . ?
N2 Cu2 Fe6 C5 -68.5(5) . . . . ?
C6 Cu2 Fe6 C5 -72.3(5) . . . . ?
Fe3 Cu2 Fe6 C5 118.2(4) . . . . ?
Fe4 Cu2 Fe6 C5 62.3(4) . . . . ?
Cu1 Cu2 Fe6 C5 169.1(4) . . . . ?
N2 Cu2 Fe6 C1 172.9(5) . . . . ?
C6 Cu2 Fe6 C1 169.2(5) . . . . ?
Fe3 Cu2 Fe6 C1 -0.4(3) . . . . ?
Fe4 Cu2 Fe6 C1 -56.3(3) . . . . ?
Cu1 Cu2 Fe6 C1 50.6(3) . . . . ?
C1 Cu2 Fe6 Cu1 -50.6(3) . . . . ?
N2 Cu2 Fe6 Cu1 122.3(3) . . . . ?
C6 Cu2 Fe6 Cu1 118.6(4) . . . . ?
Fe3 Cu2 Fe6 Cu1 -50.98(5) . . . . ?
Fe4 Cu2 Fe6 Cu1 -106.89(5) . . . . ?
C1 Cu2 Fe6 Fe5 6.6(3) . . . . ?
N2 Cu2 Fe6 Fe5 179.5(3) . . . . ?
C6 Cu2 Fe6 Fe5 175.7(4) . . . . ?
Fe3 Cu2 Fe6 Fe5 6.17(5) . . . . ?
Fe4 Cu2 Fe6 Fe5 -49.74(5) . . . . ?
Cu1 Cu2 Fe6 Fe5 57.15(5) . . . . ?
C1 Cu2 Fe6 Fe4 56.3(3) . . . . ?
N2 Cu2 Fe6 Fe4 -130.8(3) . . . . ?
C6 Cu2 Fe6 Fe4 -134.5(4) . . . . ?
Fe3 Cu2 Fe6 Fe4 55.92(5) . . . . ?
Cu1 Cu2 Fe6 Fe4 106.89(5) . . . . ?
C1 Cu1 Fe6 C6 106.1(4) . . . . ?
N1 Cu1 Fe6 C6 -68.9(4) . . . . ?
C2 Cu1 Fe6 C6 92.9(4) . . . . ?
Fe3 Cu1 Fe6 C6 104.8(3) . . . . ?
Fe5 Cu1 Fe6 C6 161.0(3) . . . . ?
Cu2 Cu1 Fe6 C6 54.8(3) . . . . ?
C1 Cu1 Fe6 C4 -162.0(5) . . . . ?
N1 Cu1 Fe6 C4 23.0(4) . . . . ?
C2 Cu1 Fe6 C4 -175.2(5) . . . . ?
Fe3 Cu1 Fe6 C4 -163.3(3) . . . . ?
Fe5 Cu1 Fe6 C4 -107.1(3) . . . . ?
Cu2 Cu1 Fe6 C4 146.7(3) . . . . ?
C1 Cu1 Fe6 C5 -101.3(11) . . . . ?
N1 Cu1 Fe6 C5 83.6(11) . . . . ?
C2 Cu1 Fe6 C5 -114.6(10) . . . . ?
Fe3 Cu1 Fe6 C5 -102.7(10) . . . . ?
Fe5 Cu1 Fe6 C5 -46.5(10) . . . . ?
Cu2 Cu1 Fe6 C5 -152.6(10) . . . . ?
N1 Cu1 Fe6 C1 -175.1(4) . . . . ?
C2 Cu1 Fe6 C1 -13.2(4) . . . . ?
Fe3 Cu1 Fe6 C1 -1.4(3) . . . . ?
Fe5 Cu1 Fe6 C1 54.8(3) . . . . ?
Cu2 Cu1 Fe6 C1 -51.3(3) . . . . ?
C1 Cu1 Fe6 Cu2 51.3(3) . . . . ?
N1 Cu1 Fe6 Cu2 -123.8(3) . . . . ?
C2 Cu1 Fe6 Cu2 38.1(3) . . . . ?
Fe3 Cu1 Fe6 Cu2 49.93(5) . . . . ?
Fe5 Cu1 Fe6 Cu2 106.13(5) . . . . ?
C1 Cu1 Fe6 Fe5 -54.8(3) . . . . ?
N1 Cu1 Fe6 Fe5 130.1(3) . . . . ?
C2 Cu1 Fe6 Fe5 -68.1(3) . . . . ?
Fe3 Cu1 Fe6 Fe5 -56.20(5) . . . . ?
Cu2 Cu1 Fe6 Fe5 -106.13(5) . . . . ?
C1 Cu1 Fe6 Fe4 -4.8(3) . . . . ?
N1 Cu1 Fe6 Fe4 -179.9(3) . . . . ?
C2 Cu1 Fe6 Fe4 -18.0(3) . . . . ?
Fe3 Cu1 Fe6 Fe4 -6.19(5) . . . . ?
Fe5 Cu1 Fe6 Fe4 50.01(5) . . . . ?
Cu2 Cu1 Fe6 Fe4 -56.11(5) . . . . ?
C11 Fe5 Fe6 C6 177.8(9) . . . . ?
C9 Fe5 Fe6 C6 -90.7(9) . . . . ?
C10 Fe5 Fe6 C6 95.9(10) . . . . ?
C1 Fe5 Fe6 C6 3.0(9) . . . . ?
Fe4 Fe5 Fe6 C6 62.0(8) . . . . ?
Cu1 Fe5 Fe6 C6 -51.4(8) . . . . ?
Fe3 Fe5 Fe6 C6 3.6(8) . . . . ?
C11 Fe5 Fe6 C4 -62.9(5) . . . . ?
C9 Fe5 Fe6 C4 28.7(5) . . . . ?
C10 Fe5 Fe6 C4 -144.8(6) . . . . ?
C1 Fe5 Fe6 C4 122.3(5) . . . . ?
Fe4 Fe5 Fe6 C4 -178.6(3) . . . . ?
Cu1 Fe5 Fe6 C4 68.0(3) . . . . ?
Fe3 Fe5 Fe6 C4 122.9(3) . . . . ?
C11 Fe5 Fe6 C5 35.5(4) . . . . ?
C9 Fe5 Fe6 C5 127.1(5) . . . . ?
C10 Fe5 Fe6 C5 -46.4(6) . . . . ?
C1 Fe5 Fe6 C5 -139.3(5) . . . . ?
Fe4 Fe5 Fe6 C5 -80.2(3) . . . . ?
Cu1 Fe5 Fe6 C5 166.4(3) . . . . ?
Fe3 Fe5 Fe6 C5 -138.7(3) . . . . ?
C11 Fe5 Fe6 C1 174.8(5) . . . . ?
C9 Fe5 Fe6 C1 -93.6(5) . . . . ?
C10 Fe5 Fe6 C1 92.9(6) . . . . ?
Fe4 Fe5 Fe6 C1 59.1(3) . . . . ?
Cu1 Fe5 Fe6 C1 -54.3(3) . . . . ?
Fe3 Fe5 Fe6 C1 0.6(3) . . . . ?
C11 Fe5 Fe6 Cu2 168.2(3) . . . . ?
C9 Fe5 Fe6 Cu2 -100.2(3) . . . . ?
C10 Fe5 Fe6 Cu2 86.3(5) . . . . ?
C1 Fe5 Fe6 Cu2 -6.6(3) . . . . ?
Fe4 Fe5 Fe6 Cu2 52.47(5) . . . . ?
Cu1 Fe5 Fe6 Cu2 -60.94(5) . . . . ?
Fe3 Fe5 Fe6 Cu2 -5.99(5) . . . . ?
C11 Fe5 Fe6 Cu1 -130.8(3) . . . . ?
C9 Fe5 Fe6 Cu1 -39.3(3) . . . . ?
C10 Fe5 Fe6 Cu1 147.3(5) . . . . ?
C1 Fe5 Fe6 Cu1 54.3(3) . . . . ?
Fe4 Fe5 Fe6 Cu1 113.41(6) . . . . ?
Fe3 Fe5 Fe6 Cu1 54.95(5) . . . . ?
C11 Fe5 Fe6 Fe4 115.7(3) . . . . ?
C9 Fe5 Fe6 Fe4 -152.7(3) . . . . ?
C10 Fe5 Fe6 Fe4 33.9(5) . . . . ?
C1 Fe5 Fe6 Fe4 -59.1(3) . . . . ?
Cu1 Fe5 Fe6 Fe4 -113.41(6) . . . . ?
Fe3 Fe5 Fe6 Fe4 -58.46(5) . . . . ?
C8 Fe4 Fe6 C6 -128.7(12) . . . . ?
C13 Fe4 Fe6 C6 113.8(5) . . . . ?
C7 Fe4 Fe6 C6 14.8(5) . . . . ?
C1 Fe4 Fe6 C6 -99.4(5) . . . . ?
Fe5 Fe4 Fe6 C6 -157.5(3) . . . . ?
Cu2 Fe4 Fe6 C6 -43.6(3) . . . . ?
Fe3 Fe4 Fe6 C6 -97.9(3) . . . . ?
C8 Fe4 Fe6 C4 31.8(14) . . . . ?
C13 Fe4 Fe6 C4 -85.7(8) . . . . ?
C7 Fe4 Fe6 C4 175.3(8) . . . . ?
C1 Fe4 Fe6 C4 61.2(8) . . . . ?
Fe5 Fe4 Fe6 C4 3.0(7) . . . . ?
Cu2 Fe4 Fe6 C4 117.0(7) . . . . ?
Fe3 Fe4 Fe6 C4 62.6(7) . . . . ?
C8 Fe4 Fe6 C5 137.3(12) . . . . ?
C13 Fe4 Fe6 C5 19.8(5) . . . . ?
C7 Fe4 Fe6 C5 -79.2(4) . . . . ?
C1 Fe4 Fe6 C5 166.7(4) . . . . ?
Fe5 Fe4 Fe6 C5 108.5(3) . . . . ?
Cu2 Fe4 Fe6 C5 -137.5(3) . . . . ?
Fe3 Fe4 Fe6 C5 168.1(3) . . . . ?
C8 Fe4 Fe6 C1 -29.3(12) . . . . ?
C13 Fe4 Fe6 C1 -146.9(5) . . . . ?
C7 Fe4 Fe6 C1 114.2(5) . . . . ?
Fe5 Fe4 Fe6 C1 -58.1(3) . . . . ?
Cu2 Fe4 Fe6 C1 55.8(3) . . . . ?
Fe3 Fe4 Fe6 C1 1.4(3) . . . . ?
C8 Fe4 Fe6 Cu2 -85.1(11) . . . . ?
C13 Fe4 Fe6 Cu2 157.3(4) . . . . ?
C7 Fe4 Fe6 Cu2 58.4(3) . . . . ?
C1 Fe4 Fe6 Cu2 -55.8(3) . . . . ?
Fe5 Fe4 Fe6 Cu2 -113.92(6) . . . . ?
Fe3 Fe4 Fe6 Cu2 -54.37(5) . . . . ?
C8 Fe4 Fe6 Cu1 -24.6(11) . . . . ?
C13 Fe4 Fe6 Cu1 -142.1(4) . . . . ?
C7 Fe4 Fe6 Cu1 118.9(3) . . . . ?
C1 Fe4 Fe6 Cu1 4.7(3) . . . . ?
Fe5 Fe4 Fe6 Cu1 -53.38(5) . . . . ?
Cu2 Fe4 Fe6 Cu1 60.54(5) . . . . ?
Fe3 Fe4 Fe6 Cu1 6.17(5) . . . . ?
C8 Fe4 Fe6 Fe5 28.8(11) . . . . ?
C13 Fe4 Fe6 Fe5 -88.7(4) . . . . ?
C7 Fe4 Fe6 Fe5 172.3(3) . . . . ?
C1 Fe4 Fe6 Fe5 58.1(3) . . . . ?
Cu2 Fe4 Fe6 Fe5 113.92(6) . . . . ?
Fe3 Fe4 Fe6 Fe5 59.54(5) . . . . ?
C12 Fe3 C1 Fe6 6(13) . . . . ?
C2 Fe3 C1 Fe6 -101(13) . . . . ?
C3 Fe3 C1 Fe6 141(13) . . . . ?
Cu2 Fe3 C1 Fe6 -15(13) . . . . ?
Cu1 Fe3 C1 Fe6 -113(13) . . . . ?
Fe4 Fe3 C1 Fe6 73(13) . . . . ?
Fe5 Fe3 C1 Fe6 156(13) . . . . ?
C12 Fe3 C1 Cu1 119.2(4) . . . . ?
C2 Fe3 C1 Cu1 12.9(5) . . . . ?
C3 Fe3 C1 Cu1 -105.9(5) . . . . ?
Cu2 Fe3 C1 Cu1 98.4(3) . . . . ?
Fe4 Fe3 C1 Cu1 -173.3(5) . . . . ?
Fe5 Fe3 C1 Cu1 -90.8(3) . . . . ?
C12 Fe3 C1 Cu2 20.7(5) . . . . ?
C2 Fe3 C1 Cu2 -85.5(4) . . . . ?
C3 Fe3 C1 Cu2 155.7(4) . . . . ?
Cu1 Fe3 C1 Cu2 -98.4(3) . . . . ?
Fe4 Fe3 C1 Cu2 88.3(3) . . . . ?
Fe5 Fe3 C1 Cu2 170.8(5) . . . . ?
C12 Fe3 C1 Fe5 -150.1(4) . . . . ?
C2 Fe3 C1 Fe5 103.7(4) . . . . ?
C3 Fe3 C1 Fe5 -15.1(6) . . . . ?
Cu2 Fe3 C1 Fe5 -170.8(5) . . . . ?
Cu1 Fe3 C1 Fe5 90.8(3) . . . . ?
Fe4 Fe3 C1 Fe5 -82.5(3) . . . . ?
C12 Fe3 C1 Fe4 -67.5(5) . . . . ?
C2 Fe3 C1 Fe4 -173.7(4) . . . . ?
C3 Fe3 C1 Fe4 67.4(6) . . . . ?
Cu2 Fe3 C1 Fe4 -88.3(3) . . . . ?
Cu1 Fe3 C1 Fe4 173.3(5) . . . . ?
Fe5 Fe3 C1 Fe4 82.5(3) . . . . ?
C6 Fe6 C1 Fe3 26(13) . . . . ?
C4 Fe6 C1 Fe3 133(13) . . . . ?
C5 Fe6 C1 Fe3 -92(13) . . . . ?
Cu2 Fe6 C1 Fe3 15(13) . . . . ?
Cu1 Fe6 C1 Fe3 113(13) . . . . ?
Fe5 Fe6 C1 Fe3 -156(13) . . . . ?
Fe4 Fe6 C1 Fe3 -73(13) . . . . ?
C6 Fe6 C1 Cu1 -87.9(4) . . . . ?
C4 Fe6 C1 Cu1 19.6(5) . . . . ?
C5 Fe6 C1 Cu1 154.1(4) . . . . ?
Cu2 Fe6 C1 Cu1 -98.4(3) . . . . ?
Fe5 Fe6 C1 Cu1 90.8(3) . . . . ?
Fe4 Fe6 C1 Cu1 173.3(5) . . . . ?
C6 Fe6 C1 Cu2 10.5(5) . . . . ?
C4 Fe6 C1 Cu2 118.1(4) . . . . ?
C5 Fe6 C1 Cu2 -107.4(5) . . . . ?
Cu1 Fe6 C1 Cu2 98.4(3) . . . . ?
Fe5 Fe6 C1 Cu2 -170.8(5) . . . . ?
Fe4 Fe6 C1 Cu2 -88.2(3) . . . . ?
C6 Fe6 C1 Fe5 -178.7(4) . . . . ?
C4 Fe6 C1 Fe5 -71.1(5) . . . . ?
C5 Fe6 C1 Fe5 63.4(6) . . . . ?
Cu2 Fe6 C1 Fe5 170.8(5) . . . . ?
Cu1 Fe6 C1 Fe5 -90.8(3) . . . . ?
Fe4 Fe6 C1 Fe5 82.6(3) . . . . ?
C6 Fe6 C1 Fe4 98.7(4) . . . . ?
C4 Fe6 C1 Fe4 -153.7(4) . . . . ?
C5 Fe6 C1 Fe4 -19.2(6) . . . . ?
Cu2 Fe6 C1 Fe4 88.2(3) . . . . ?
Cu1 Fe6 C1 Fe4 -173.3(5) . . . . ?
Fe5 Fe6 C1 Fe4 -82.6(3) . . . . ?
N1 Cu1 C1 Fe3 -124(4) . . . . ?
C2 Cu1 C1 Fe3 -8.6(3) . . . . ?
Fe6 Cu1 C1 Fe3 -178.0(5) . . . . ?
Fe5 Cu1 C1 Fe3 91.3(3) . . . . ?
Cu2 Cu1 C1 Fe3 -88.9(4) . . . . ?
N1 Cu1 C1 Fe6 54(4) . . . . ?
C2 Cu1 C1 Fe6 169.5(4) . . . . ?
Fe3 Cu1 C1 Fe6 178.0(5) . . . . ?
Fe5 Cu1 C1 Fe6 -90.7(3) . . . . ?
Cu2 Cu1 C1 Fe6 89.1(4) . . . . ?
N1 Cu1 C1 Cu2 -35(4) . . . . ?
C2 Cu1 C1 Cu2 80.4(4) . . . . ?
Fe6 Cu1 C1 Cu2 -89.1(4) . . . . ?
Fe3 Cu1 C1 Cu2 88.9(4) . . . . ?
Fe5 Cu1 C1 Cu2 -179.8(5) . . . . ?
N1 Cu1 C1 Fe5 145(4) . . . . ?
C2 Cu1 C1 Fe5 -99.8(3) . . . . ?
Fe6 Cu1 C1 Fe5 90.7(3) . . . . ?
Fe3 Cu1 C1 Fe5 -91.3(3) . . . . ?
Cu2 Cu1 C1 Fe5 179.8(5) . . . . ?
N1 Cu1 C1 Fe4 145(4) . . . . ?
C2 Cu1 C1 Fe4 -100(4) . . . . ?
Fe6 Cu1 C1 Fe4 91(4) . . . . ?
Fe3 Cu1 C1 Fe4 -91(4) . . . . ?
Fe5 Cu1 C1 Fe4 0(4) . . . . ?
Cu2 Cu1 C1 Fe4 180(100) . . . . ?
N2 Cu2 C1 Fe3 46(3) . . . . ?
C6 Cu2 C1 Fe3 173.6(3) . . . . ?
Fe6 Cu2 C1 Fe3 -179.4(5) . . . . ?
Fe4 Cu2 C1 Fe3 -89.1(3) . . . . ?
Cu1 Cu2 C1 Fe3 90.9(4) . . . . ?
N2 Cu2 C1 Fe6 -134(3) . . . . ?
C6 Cu2 C1 Fe6 -7.0(3) . . . . ?
Fe3 Cu2 C1 Fe6 179.4(5) . . . . ?
Fe4 Cu2 C1 Fe6 90.3(3) . . . . ?
Cu1 Cu2 C1 Fe6 -89.7(4) . . . . ?
N2 Cu2 C1 Cu1 -45(3) . . . . ?
C6 Cu2 C1 Cu1 82.7(4) . . . . ?
Fe3 Cu2 C1 Cu1 -90.9(4) . . . . ?
Fe6 Cu2 C1 Cu1 89.7(4) . . . . ?
Fe4 Cu2 C1 Cu1 180.0(5) . . . . ?
N2 Cu2 C1 Fe5 136(3) . . . . ?
C6 Cu2 C1 Fe5 -96(3) . . . . ?
Fe3 Cu2 C1 Fe5 90(3) . . . . ?
Fe6 Cu2 C1 Fe5 -89(3) . . . . ?
Fe4 Cu2 C1 Fe5 1(3) . . . . ?
Cu1 Cu2 C1 Fe5 -179(3) . . . . ?
N2 Cu2 C1 Fe4 135(3) . . . . ?
C6 Cu2 C1 Fe4 -97.3(3) . . . . ?
Fe3 Cu2 C1 Fe4 89.1(3) . . . . ?
Fe6 Cu2 C1 Fe4 -90.3(3) . . . . ?
Cu1 Cu2 C1 Fe4 -180.0(5) . . . . ?
C11 Fe5 C1 Fe3 173.2(4) . . . . ?
C9 Fe5 C1 Fe3 -74.0(4) . . . . ?
C10 Fe5 C1 Fe3 44.3(6) . . . . ?
Fe4 Fe5 C1 Fe3 88.9(3) . . . . ?
Fe6 Fe5 C1 Fe3 179.1(5) . . . . ?
Cu1 Fe5 C1 Fe3 -91.1(3) . . . . ?
C11 Fe5 C1 Fe6 -5.9(5) . . . . ?
C9 Fe5 C1 Fe6 106.9(4) . . . . ?
C10 Fe5 C1 Fe6 -134.8(5) . . . . ?
Fe4 Fe5 C1 Fe6 -90.2(3) . . . . ?
Cu1 Fe5 C1 Fe6 89.8(3) . . . . ?
Fe3 Fe5 C1 Fe6 -179.1(5) . . . . ?
C11 Fe5 C1 Cu1 -95.7(5) . . . . ?
C9 Fe5 C1 Cu1 17.1(5) . . . . ?
C10 Fe5 C1 Cu1 135.4(5) . . . . ?
Fe4 Fe5 C1 Cu1 -180.0(4) . . . . ?
Fe6 Fe5 C1 Cu1 -89.8(3) . . . . ?
Fe3 Fe5 C1 Cu1 91.1(3) . . . . ?
C11 Fe5 C1 Cu2 83(3) . . . . ?
C9 Fe5 C1 Cu2 -164(3) . . . . ?
C10 Fe5 C1 Cu2 -46(3) . . . . ?
Fe4 Fe5 C1 Cu2 -1(3) . . . . ?
Fe6 Fe5 C1 Cu2 89(3) . . . . ?
Cu1 Fe5 C1 Cu2 179(3) . . . . ?
Fe3 Fe5 C1 Cu2 -90(3) . . . . ?
C11 Fe5 C1 Fe4 84.3(4) . . . . ?
C9 Fe5 C1 Fe4 -162.9(4) . . . . ?
C10 Fe5 C1 Fe4 -44.6(5) . . . . ?
Fe6 Fe5 C1 Fe4 90.2(3) . . . . ?
Cu1 Fe5 C1 Fe4 180.0(4) . . . . ?
Fe3 Fe5 C1 Fe4 -88.9(3) . . . . ?
C8 Fe4 C1 Fe3 -11.3(5) . . . . ?
C13 Fe4 C1 Fe3 -138.4(5) . . . . ?
C7 Fe4 C1 Fe3 100.4(4) . . . . ?
Fe5 Fe4 C1 Fe3 -91.4(3) . . . . ?
Cu2 Fe4 C1 Fe3 88.8(3) . . . . ?
Fe6 Fe4 C1 Fe3 178.0(5) . . . . ?
C8 Fe4 C1 Fe6 170.8(4) . . . . ?
C13 Fe4 C1 Fe6 43.7(6) . . . . ?
C7 Fe4 C1 Fe6 -77.6(5) . . . . ?
Fe5 Fe4 C1 Fe6 90.7(3) . . . . ?
Cu2 Fe4 C1 Fe6 -89.1(3) . . . . ?
Fe3 Fe4 C1 Fe6 -178.0(5) . . . . ?
C8 Fe4 C1 Cu1 80(4) . . . . ?
C13 Fe4 C1 Cu1 -47(4) . . . . ?
C7 Fe4 C1 Cu1 -168(4) . . . . ?
Fe5 Fe4 C1 Cu1 0(4) . . . . ?
Cu2 Fe4 C1 Cu1 -180(100) . . . . ?
Fe3 Fe4 C1 Cu1 91(4) . . . . ?
Fe6 Fe4 C1 Cu1 -91(4) . . . . ?
C8 Fe4 C1 Cu2 -100.1(4) . . . . ?
C13 Fe4 C1 Cu2 132.8(5) . . . . ?
C7 Fe4 C1 Cu2 11.6(5) . . . . ?
Fe5 Fe4 C1 Cu2 179.8(4) . . . . ?
Fe3 Fe4 C1 Cu2 -88.8(3) . . . . ?
Fe6 Fe4 C1 Cu2 89.1(3) . . . . ?
C8 Fe4 C1 Fe5 80.1(4) . . . . ?
C13 Fe4 C1 Fe5 -47.0(6) . . . . ?
C7 Fe4 C1 Fe5 -168.2(4) . . . . ?
Cu2 Fe4 C1 Fe5 -179.8(4) . . . . ?
Fe3 Fe4 C1 Fe5 91.4(3) . . . . ?
Fe6 Fe4 C1 Fe5 -90.7(3) . . . . ?
C12 Fe3 C2 O2 38(6) . . . . ?
C3 Fe3 C2 O2 -61(6) . . . . ?
C1 Fe3 C2 O2 160(6) . . . . ?
Cu2 Fe3 C2 O2 113(6) . . . . ?
Cu1 Fe3 C2 O2 170(6) . . . . ?
Fe4 Fe3 C2 O2 149(5) . . . . ?
Fe5 Fe3 C2 O2 -152(6) . . . . ?
C12 Fe3 C2 Cu1 -131.7(3) . . . . ?
C3 Fe3 C2 Cu1 129.5(3) . . . . ?
C1 Fe3 C2 Cu1 -9.9(4) . . . . ?
Cu2 Fe3 C2 Cu1 -56.7(2) . . . . ?
Fe4 Fe3 C2 Cu1 -21.1(9) . . . . ?
Fe5 Fe3 C2 Cu1 38.8(3) . . . . ?
C1 Cu1 C2 O2 -168.6(10) . . . . ?
N1 Cu1 C2 O2 7.3(10) . . . . ?
Fe6 Cu1 C2 O2 -159.2(8) . . . . ?
Fe3 Cu1 C2 O2 -177.9(12) . . . . ?
Fe5 Cu1 C2 O2 146.8(9) . . . . ?
Cu2 Cu1 C2 O2 -127.3(9) . . . . ?
C1 Cu1 C2 Fe3 9.4(4) . . . . ?
N1 Cu1 C2 Fe3 -174.7(3) . . . . ?
Fe6 Cu1 C2 Fe3 18.7(5) . . . . ?
Fe5 Cu1 C2 Fe3 -35.3(3) . . . . ?
Cu2 Cu1 C2 Fe3 50.6(3) . . . . ?
C12 Fe3 C3 O3 -25(33) . . . . ?
C2 Fe3 C3 O3 70(33) . . . . ?
C1 Fe3 C3 O3 -166(32) . . . . ?
Cu2 Fe3 C3 O3 -89(33) . . . . ?
Cu1 Fe3 C3 O3 134(32) . . . . ?
Fe4 Fe3 C3 O3 -122(33) . . . . ?
Fe5 Fe3 C3 O3 -177(100) . . . . ?
C6 Fe6 C4 O4 -54(19) . . . . ?
C5 Fe6 C4 O4 40(19) . . . . ?
C1 Fe6 C4 O4 -171(19) . . . . ?
Cu2 Fe6 C4 O4 -117(19) . . . . ?
Cu1 Fe6 C4 O4 -156(19) . . . . ?
Fe5 Fe6 C4 O4 146(19) . . . . ?
Fe4 Fe6 C4 O4 144(19) . . . . ?
C6 Fe6 C5 O5 -22(20) . . . . ?
C4 Fe6 C5 O5 -118(20) . . . . ?
C1 Fe6 C5 O5 102(19) . . . . ?
Cu2 Fe6 C5 O5 38(20) . . . . ?
Cu1 Fe6 C5 O5 -175(19) . . . . ?
Fe5 Fe6 C5 O5 144(19) . . . . ?
Fe4 Fe6 C5 O5 88(20) . . . . ?
C4 Fe6 C6 O6 50(8) . . . . ?
C5 Fe6 C6 O6 -46(8) . . . . ?
C1 Fe6 C6 O6 172(8) . . . . ?
Cu2 Fe6 C6 O6 -180(100) . . . . ?
Cu1 Fe6 C6 O6 125(8) . . . . ?
Fe5 Fe6 C6 O6 170(7) . . . . ?
Fe4 Fe6 C6 O6 -138(8) . . . . ?
C4 Fe6 C6 Cu2 -130.2(3) . . . . ?
C5 Fe6 C6 Cu2 133.3(3) . . . . ?
C1 Fe6 C6 Cu2 -8.3(4) . . . . ?
Cu1 Fe6 C6 Cu2 -55.0(2) . . . . ?
Fe5 Fe6 C6 Cu2 -10.5(9) . . . . ?
Fe4 Fe6 C6 Cu2 41.2(3) . . . . ?
C1 Cu2 C6 O6 -172.4(9) . . . . ?
N2 Cu2 C6 O6 2.4(9) . . . . ?
Fe3 Cu2 C6 O6 -166.4(7) . . . . ?
Fe6 Cu2 C6 O6 180.0(11) . . . . ?
Fe4 Cu2 C6 O6 141.2(8) . . . . ?
Cu1 Cu2 C6 O6 -131.6(8) . . . . ?
C1 Cu2 C6 Fe6 7.7(3) . . . . ?
N2 Cu2 C6 Fe6 -177.5(3) . . . . ?
Fe3 Cu2 C6 Fe6 13.6(5) . . . . ?
Fe4 Cu2 C6 Fe6 -38.7(3) . . . . ?
Cu1 Cu2 C6 Fe6 48.4(3) . . . . ?
C8 Fe4 C7 O7 -68(14) . . . . ?
C13 Fe4 C7 O7 28(14) . . . . ?
C1 Fe4 C7 O7 164(14) . . . . ?
Fe5 Fe4 C7 O7 140(14) . . . . ?
Cu2 Fe4 C7 O7 173(14) . . . . ?
Fe3 Fe4 C7 O7 -148(14) . . . . ?
Fe6 Fe4 C7 O7 122(14) . . . . ?
C13 Fe4 C8 O8 -36(11) . . . . ?
C7 Fe4 C8 O8 63(11) . . . . ?
C1 Fe4 C8 O8 -177(11) . . . . ?
Fe5 Fe4 C8 O8 -128(11) . . . . ?
Cu2 Fe4 C8 O8 131(11) . . . . ?
Fe3 Fe4 C8 O8 175(11) . . . . ?
Fe6 Fe4 C8 O8 -154(10) . . . . ?
C11 Fe5 C9 O9 -88(9) . . . . ?
C10 Fe5 C9 O9 9(9) . . . . ?
C1 Fe5 C9 O9 145(9) . . . . ?
Fe4 Fe5 C9 O9 112(9) . . . . ?
Fe6 Fe5 C9 O9 -167(9) . . . . ?
Cu1 Fe5 C9 O9 157(9) . . . . ?
Fe3 Fe5 C9 O9 103(9) . . . . ?
C11 Fe5 C10 O10 69(14) . . . . ?
C9 Fe5 C10 O10 -29(14) . . . . ?
C1 Fe5 C10 O10 -153(14) . . . . ?
Fe4 Fe5 C10 O10 175(14) . . . . ?
Fe6 Fe5 C10 O10 145(14) . . . . ?
Cu1 Fe5 C10 O10 -91(14) . . . . ?
Fe3 Fe5 C10 O10 -124(14) . . . . ?
C9 Fe5 C11 O11 55(9) . . . . ?
C10 Fe5 C11 O11 -43(9) . . . . ?
C1 Fe5 C11 O11 175(9) . . . . ?
Fe4 Fe5 C11 O11 -134(9) . . . . ?
Fe6 Fe5 C11 O11 171(9) . . . . ?
Cu1 Fe5 C11 O11 125(9) . . . . ?
Fe3 Fe5 C11 O11 -169(8) . . . . ?
C2 Fe3 C12 O12 -128(10) . . . . ?
C3 Fe3 C12 O12 -31(10) . . . . ?
C1 Fe3 C12 O12 117(10) . . . . ?
Cu2 Fe3 C12 O12 132(11) . . . . ?
Cu1 Fe3 C12 O12 170(10) . . . . ?
Fe4 Fe3 C12 O12 74(10) . . . . ?
Fe5 Fe3 C12 O12 70(11) . . . . ?
C8 Fe4 C13 O13 -5(17) . . . . ?
C7 Fe4 C13 O13 -101(17) . . . . ?
C1 Fe4 C13 O13 132(17) . . . . ?
Fe5 Fe4 C13 O13 99(17) . . . . ?
Cu2 Fe4 C13 O13 -165(17) . . . . ?
Fe3 Fe4 C13 O13 71(17) . . . . ?
Fe6 Fe4 C13 O13 161(17) . . . . ?
C1 Cu1 N1 C100 -115(4) . . . . ?
C2 Cu1 N1 C100 130.0(7) . . . . ?
Fe6 Cu1 N1 C100 -64.4(8) . . . . ?
Fe3 Cu1 N1 C100 125.0(6) . . . . ?
Fe5 Cu1 N1 C100 26.9(9) . . . . ?
Cu2 Cu1 N1 C100 -147.5(6) . . . . ?
C1 Cu1 N1 C101 62(4) . . . . ?
C2 Cu1 N1 C101 -52.7(7) . . . . ?
Fe6 Cu1 N1 C101 112.8(6) . . . . ?
Fe3 Cu1 N1 C101 -57.7(8) . . . . ?
Fe5 Cu1 N1 C101 -155.9(5) . . . . ?
Cu2 Cu1 N1 C101 29.8(8) . . . . ?
C1 Cu2 N2 C201 -10(3) . . . . ?
C6 Cu2 N2 C201 -136.9(6) . . . . ?
Fe3 Cu2 N2 C201 31.9(7) . . . . ?
Fe6 Cu2 N2 C201 -139.3(5) . . . . ?
Fe4 Cu2 N2 C201 120.3(6) . . . . ?
Cu1 Cu2 N2 C201 -50.2(7) . . . . ?
C1 Cu2 N2 C200 171(3) . . . . ?
C6 Cu2 N2 C200 44.5(7) . . . . ?
Fe3 Cu2 N2 C200 -146.7(6) . . . . ?
Fe6 Cu2 N2 C200 42.0(8) . . . . ?
Fe4 Cu2 N2 C200 -58.3(8) . . . . ?
Cu1 Cu2 N2 C200 131.2(6) . . . . ?
C101 N1 C100 C101 -0.7(14) . . . 3_656 ?
Cu1 N1 C100 C101 176.7(7) . . . 3_656 ?
C100 N1 C101 C100 0.7(14) . . . 3_656 ?
Cu1 N1 C101 C100 -176.8(7) . . . 3_656 ?
C201 N2 C200 C201 0.7(14) . . . 3_657 ?
Cu2 N2 C200 C201 179.4(6) . . . 3_657 ?
C200 N2 C201 C200 -0.7(14) . . . 3_657 ?
Cu2 N2 C201 C200 -179.4(6) . . . 3_657 ?
